data_7016381
loop_
_publ_author_name
'Bedford, Robin B.'
'Chang, Yu-Ning'
'Haddow, Mairi F.'
'McMullin, Claire L.'

_publ_section_title
;
 Tuning ligand structure in chiral bis(phosphite) and mixed
 phosphite-phosphinite PCP-palladium pincer complexes.
;
_journal_issue 35
_journal_name_full 'Dalton transactions (Cambridge, England : 2003)'
_journal_page_first 9034
_journal_page_last 9041
_journal_paper_doi 10.1039/c1dt10356c
_journal_volume 40
_journal_year 2011
_chemical_formula_moiety 'C60 H50 O4 Si2'
_chemical_formula_sum 'C60 H50 O4 Si2'
_chemical_formula_weight 891.18
_chemical_name_systematic
;
?
;
_space_group_IT_number 19
_symmetry_cell_setting orthorhombic
_symmetry_space_group_name_Hall 'P 2ac 2ab'
_symmetry_space_group_name_H-M 'P 21 21 21'
_atom_sites_solution_hydrogens geom
_atom_sites_solution_primary direct
_atom_sites_solution_secondary difmap
_audit_creation_method SHELXL-97
_cell_angle_alpha 90.00
_cell_angle_beta 90.00
_cell_angle_gamma 90.00
_cell_formula_units_Z 4
_cell_length_a 9.9481(4)
_cell_length_b 17.2684(6)
_cell_length_c 31.2989(12)
_cell_measurement_reflns_used 8612
_cell_measurement_temperature 100(2)
_cell_measurement_theta_max 24.13
_cell_measurement_theta_min 2.36
_cell_volume 5376.8(4)
_computing_cell_refinement 'Bruker Apex II'
_computing_data_collection 'Bruker Apex II'
_computing_data_reduction 'Bruker SAINT'
_computing_molecular_graphics 'Bruker ShelXTL'
_computing_publication_material 'Bruker ShelXTL'
_computing_structure_refinement 'SHELXL-97 (Sheldrick, 1997)'
_computing_structure_solution 'SHELXS-97 (Sheldrick, 1990)'
_diffrn_ambient_temperature 100(2)
_diffrn_measured_fraction_theta_full 0.998
_diffrn_measured_fraction_theta_max 0.998
_diffrn_measurement_device_type 'CCD area detector'
_diffrn_measurement_method 'phi and omega scans'
_diffrn_radiation_monochromator graphite
_diffrn_radiation_source 'fine-focus sealed tube'
_diffrn_radiation_type MoK\a
_diffrn_radiation_wavelength 0.71073
_diffrn_reflns_av_R_equivalents 0.0000
_diffrn_reflns_av_sigmaI/netI 0.0574
_diffrn_reflns_limit_h_max 12
_diffrn_reflns_limit_h_min -12
_diffrn_reflns_limit_k_max 22
_diffrn_reflns_limit_k_min -22
_diffrn_reflns_limit_l_max 40
_diffrn_reflns_limit_l_min -40
_diffrn_reflns_number 12378
_diffrn_reflns_theta_full 27.56
_diffrn_reflns_theta_max 27.56
_diffrn_reflns_theta_min 1.30
_exptl_absorpt_coefficient_mu 0.109
_exptl_absorpt_correction_T_max 0.987
_exptl_absorpt_correction_T_min 0.793
_exptl_absorpt_correction_type multi-scan
_exptl_absorpt_process_details SADABS-2008/1
_exptl_crystal_colour colourless
_exptl_crystal_density_diffrn 1.101
_exptl_crystal_density_method 'not measured'
_exptl_crystal_description block
_exptl_crystal_F_000 1880
_exptl_crystal_size_max 0.35
_exptl_crystal_size_mid 0.20
_exptl_crystal_size_min 0.12
_platon_squeeze_details
;
Solvents used in recrystallisation were dichloromethane and diethyl ether. It
was not possible to identify the solvent from the residual electron density
map. The electron count suggested by SQUEEZE suggests an extra four
molecule of dichloromethane or diethylether per unit cell.
;
_refine_diff_density_max 0.817
_refine_diff_density_min -0.398
_refine_diff_density_rms 0.058
_refine_ls_abs_structure_details 'Flack H D (1983), Acta Cryst. A39, 876-881'
_refine_ls_abs_structure_Flack 0.23(11)
_refine_ls_extinction_method none
_refine_ls_goodness_of_fit_ref 1.018
_refine_ls_hydrogen_treatment constr
_refine_ls_matrix_type full
_refine_ls_number_parameters 598
_refine_ls_number_reflns 12378
_refine_ls_number_restraints 0
_refine_ls_restrained_S_all 1.018
_refine_ls_R_factor_all 0.0702
_refine_ls_R_factor_gt 0.0561
_refine_ls_shift/su_max 0.001
_refine_ls_shift/su_mean 0.000
_refine_ls_structure_factor_coef Fsqd
_refine_ls_weighting_details 'calc w=1/[\s^2^(Fo^2^)+(0.0984P)^2^+0.0000P] where P=(Fo^2^+2Fc^2^)/3'
_refine_ls_weighting_scheme calc
_refine_ls_wR_factor_gt 0.1462
_refine_ls_wR_factor_ref 0.1535
_reflns_number_gt 9896
_reflns_number_total 12378
_reflns_threshold_expression >2sigma(I)
_cod_data_source_file c1dt10356c.txt
_cod_data_source_block 6dsqueeze
_cod_original_sg_symbol_H-M P212121
_cod_database_code 7016381

loop_
_symmetry_equiv_pos_as_xyz
'x, y, z'
'-x+1/2, -y, z+1/2'
'-x, y+1/2, -z+1/2'
'x+1/2, -y+1/2, -z'

loop_
_atom_site_label
_atom_site_type_symbol
_atom_site_fract_x
_atom_site_fract_y
_atom_site_fract_z
_atom_site_U_iso_or_equiv
_atom_site_adp_type
_atom_site_occupancy
_atom_site_symmetry_multiplicity
_atom_site_calc_flag
_atom_site_refinement_flags
Si1 Si 0.62002(7) 0.61770(4) 0.11346(2) 0.02264(15) Uani 1 1 d .
Si2 Si 0.97072(7) 0.50677(4) 0.36095(2) 0.02530(16) Uani 1 1 d .
O1 O 0.83570(19) 0.60768(11) 0.17554(5) 0.0284(4) Uani 1 1 d .
O2 O 0.9882(2) 0.65082(13) 0.22701(7) 0.0454(6) Uani 1 1 d .
O3 O 0.78596(17) 0.50474(11) 0.28807(6) 0.0275(4) Uani 1 1 d .
O4 O 0.5708(2) 0.47582(14) 0.30671(8) 0.0467(6) Uani 1 1 d .
C1 C 0.7875(2) 0.53294(15) 0.17140(8) 0.0231(5) Uani 1 1 d .
C2 C 0.6911(2) 0.52696(15) 0.13819(8) 0.0227(5) Uani 1 1 d .
C3 C 0.6431(3) 0.45464(16) 0.12809(8) 0.0266(6) Uani 1 1 d .
H3 H 0.5782 0.4495 0.1060 0.032 Uiso 1 1 calc R
C4 C 0.6880(3) 0.38756(16) 0.14976(8) 0.0266(5) Uani 1 1 d .
C5 C 0.6400(3) 0.31275(16) 0.13906(9) 0.0343(6) Uani 1 1 d .
H5 H 0.5758 0.3075 0.1168 0.041 Uiso 1 1 calc R
C6 C 0.6831(3) 0.24887(17) 0.15967(10) 0.0362(7) Uani 1 1 d .
H6 H 0.6488 0.1994 0.1521 0.043 Uiso 1 1 calc R
C7 C 0.7795(3) 0.25568(17) 0.19262(10) 0.0376(7) Uani 1 1 d .
H7 H 0.8112 0.2107 0.2069 0.045 Uiso 1 1 calc R
C8 C 0.8266(3) 0.32650(17) 0.20385(9) 0.0327(6) Uani 1 1 d .
H8 H 0.8917 0.3303 0.2260 0.039 Uiso 1 1 calc R
C9 C 0.7812(3) 0.39529(16) 0.18347(8) 0.0280(6) Uani 1 1 d .
C10 C 0.8309(3) 0.46980(15) 0.19482(8) 0.0247(5) Uani 1 1 d .
C11 C 0.9370(3) 0.47498(15) 0.22871(8) 0.0252(5) Uani 1 1 d .
C12 C 1.0746(3) 0.46376(16) 0.21572(8) 0.0266(6) Uani 1 1 d .
C13 C 1.1099(3) 0.44996(16) 0.17240(8) 0.0296(6) Uani 1 1 d .
H13 H 1.0415 0.4483 0.1512 0.036 Uiso 1 1 calc R
C14 C 1.2409(3) 0.43905(16) 0.16082(9) 0.0319(6) Uani 1 1 d .
H14 H 1.2624 0.4295 0.1317 0.038 Uiso 1 1 calc R
C15 C 1.3435(3) 0.44168(17) 0.19105(10) 0.0345(7) Uani 1 1 d .
H15 H 1.4343 0.4339 0.1827 0.041 Uiso 1 1 calc R
C16 C 1.3122(3) 0.45564(16) 0.23324(9) 0.0319(6) Uani 1 1 d .
H16 H 1.3823 0.4576 0.2538 0.038 Uiso 1 1 calc R
C17 C 1.1787(3) 0.46698(15) 0.24632(8) 0.0266(5) Uani 1 1 d .
C18 C 1.1455(3) 0.48044(16) 0.28977(8) 0.0268(6) Uani 1 1 d .
H18 H 1.2158 0.4828 0.3103 0.032 Uiso 1 1 calc R
C19 C 1.0151(3) 0.49021(15) 0.30310(8) 0.0255(5) Uani 1 1 d .
C20 C 0.9119(2) 0.48775(15) 0.27137(8) 0.0240(5) Uani 1 1 d .
C21 C 0.8553(3) 0.64303(19) 0.21632(10) 0.0387(7) Uani 1 1 d .
H21A H 0.8127 0.6948 0.2162 0.046 Uiso 1 1 calc R
H21B H 0.8098 0.6114 0.2384 0.046 Uiso 1 1 calc R
C22 C 1.0607(5) 0.6997(3) 0.19745(13) 0.0809(15) Uani 1 1 d .
H22A H 1.0525 0.6786 0.1685 0.121 Uiso 1 1 calc R
H22B H 1.1557 0.7016 0.2056 0.121 Uiso 1 1 calc R
H22C H 1.0230 0.7521 0.1982 0.121 Uiso 1 1 calc R
C23 C 0.6633(3) 0.4698(2) 0.27420(10) 0.0412(7) Uani 1 1 d .
H23A H 0.6295 0.4963 0.2483 0.049 Uiso 1 1 calc R
H23B H 0.6787 0.4146 0.2671 0.049 Uiso 1 1 calc R
C24 C 0.5305(4) 0.5514(2) 0.31589(13) 0.0519(9) Uani 1 1 d .
H24A H 0.6064 0.5803 0.3278 0.078 Uiso 1 1 calc R
H24B H 0.4568 0.5503 0.3367 0.078 Uiso 1 1 calc R
H24C H 0.4998 0.5767 0.2896 0.078 Uiso 1 1 calc R
C25 C 0.7397(3) 0.67143(15) 0.07861(8) 0.0248(5) Uani 1 1 d .
C26 C 0.8795(3) 0.66017(18) 0.07879(9) 0.0338(6) Uani 1 1 d .
H26 H 0.9164 0.6192 0.0953 0.041 Uiso 1 1 calc R
C27 C 0.9649(3) 0.70747(19) 0.05535(10) 0.0412(7) Uani 1 1 d .
H27 H 1.0593 0.6993 0.0561 0.049 Uiso 1 1 calc R
C28 C 0.9118(3) 0.76622(18) 0.03103(9) 0.0366(7) Uani 1 1 d .
H28 H 0.9704 0.7989 0.0153 0.044 Uiso 1 1 calc R
C29 C 0.7760(3) 0.77839(17) 0.02913(8) 0.0318(6) Uani 1 1 d .
H29 H 0.7405 0.8188 0.0119 0.038 Uiso 1 1 calc R
C30 C 0.6903(3) 0.73105(16) 0.05262(8) 0.0283(6) Uani 1 1 d .
H30 H 0.5960 0.7393 0.0510 0.034 Uiso 1 1 calc R
C31 C 0.4714(3) 0.58812(15) 0.08062(8) 0.0254(5) Uani 1 1 d .
C32 C 0.4881(3) 0.55894(19) 0.03928(9) 0.0367(7) Uani 1 1 d .
H32 H 0.5755 0.5567 0.0271 0.044 Uiso 1 1 calc R
C33 C 0.3779(4) 0.5330(2) 0.01563(10) 0.0470(8) Uani 1 1 d .
H33 H 0.3907 0.5142 -0.0126 0.056 Uiso 1 1 calc R
C34 C 0.2516(3) 0.53451(19) 0.03290(10) 0.0405(7) Uani 1 1 d .
H34 H 0.1774 0.5155 0.0170 0.049 Uiso 1 1 calc R
C35 C 0.2320(3) 0.56357(18) 0.07333(10) 0.0374(7) Uani 1 1 d .
H35 H 0.1440 0.5651 0.0850 0.045 Uiso 1 1 calc R
C36 C 0.3389(3) 0.59035(16) 0.09693(9) 0.0312(6) Uani 1 1 d .
H36 H 0.3235 0.6107 0.1247 0.037 Uiso 1 1 calc R
C37 C 0.5656(3) 0.68269(17) 0.15830(8) 0.0271(6) Uani 1 1 d .
C38 C 0.6030(3) 0.75982(17) 0.15919(9) 0.0346(6) Uani 1 1 d .
H38 H 0.6524 0.7807 0.1359 0.041 Uiso 1 1 calc R
C39 C 0.5698(4) 0.8072(2) 0.19327(10) 0.0468(8) Uani 1 1 d .
H39 H 0.5963 0.8601 0.1933 0.056 Uiso 1 1 calc R
C40 C 0.4975(4) 0.7770(2) 0.22749(10) 0.0476(8) Uani 1 1 d .
H40 H 0.4750 0.8091 0.2511 0.057 Uiso 1 1 calc R
C41 C 0.4592(3) 0.7018(2) 0.22701(10) 0.0419(7) Uani 1 1 d .
H41 H 0.4086 0.6813 0.2501 0.050 Uiso 1 1 calc R
C42 C 0.4939(3) 0.65430(18) 0.19279(9) 0.0332(6) Uani 1 1 d .
H42 H 0.4678 0.6014 0.1931 0.040 Uiso 1 1 calc R
C43 C 0.8771(3) 0.60060(16) 0.36608(9) 0.0322(6) Uani 1 1 d .
C44 C 0.9011(3) 0.65985(18) 0.33716(12) 0.0434(8) Uani 1 1 d .
H44 H 0.9684 0.6532 0.3160 0.052 Uiso 1 1 calc R
C45 C 0.8294(4) 0.7283(2) 0.33839(16) 0.0658(12) Uani 1 1 d .
H45 H 0.8478 0.7681 0.3183 0.079 Uiso 1 1 calc R
C46 C 0.7309(4) 0.7388(2) 0.36901(17) 0.0710(14) Uani 1 1 d .
H46 H 0.6820 0.7860 0.3702 0.085 Uiso 1 1 calc R
C47 C 0.7046(4) 0.6809(2) 0.39746(15) 0.0637(12) Uani 1 1 d .
H47 H 0.6364 0.6881 0.4183 0.076 Uiso 1 1 calc R
C48 C 0.7749(4) 0.6122(2) 0.39655(11) 0.0450(8) Uani 1 1 d .
H48 H 0.7544 0.5725 0.4165 0.054 Uiso 1 1 calc R
C49 C 0.8709(3) 0.42502(16) 0.38353(8) 0.0283(6) Uani 1 1 d .
C50 C 0.8167(3) 0.36653(16) 0.35853(9) 0.0324(6) Uani 1 1 d .
H50 H 0.8342 0.3664 0.3287 0.039 Uiso 1 1 calc R
C51 C 0.7374(3) 0.30793(17) 0.37587(9) 0.0352(7) Uani 1 1 d .
H51 H 0.7027 0.2682 0.3580 0.042 Uiso 1 1 calc R
C52 C 0.7095(3) 0.30795(18) 0.41921(9) 0.0340(6) Uani 1 1 d .
H52 H 0.6541 0.2687 0.4311 0.041 Uiso 1 1 calc R
C53 C 0.7623(3) 0.36518(17) 0.44507(9) 0.0328(6) Uani 1 1 d .
H53 H 0.7446 0.3649 0.4749 0.039 Uiso 1 1 calc R
C54 C 0.8416(3) 0.42309(17) 0.42731(8) 0.0311(6) Uani 1 1 d .
H54 H 0.8768 0.4624 0.4453 0.037 Uiso 1 1 calc R
C55 C 1.1355(3) 0.51291(16) 0.39028(8) 0.0287(6) Uani 1 1 d .
C56 C 1.2119(3) 0.44648(18) 0.39708(9) 0.0323(6) Uani 1 1 d .
H56 H 1.1763 0.3974 0.3893 0.039 Uiso 1 1 calc R
C57 C 1.3404(3) 0.4509(2) 0.41527(9) 0.0392(7) Uani 1 1 d .
H57 H 1.3913 0.4049 0.4193 0.047 Uiso 1 1 calc R
C58 C 1.3932(3) 0.5208(2) 0.42727(9) 0.0398(7) Uani 1 1 d .
H58 H 1.4806 0.5237 0.4394 0.048 Uiso 1 1 calc R
C59 C 1.3185(3) 0.5865(2) 0.42162(10) 0.0442(8) Uani 1 1 d .
H59 H 1.3541 0.6351 0.4302 0.053 Uiso 1 1 calc R
C60 C 1.1915(3) 0.58308(18) 0.40352(9) 0.0358(7) Uani 1 1 d .
H60 H 1.1414 0.6295 0.4000 0.043 Uiso 1 1 calc R

loop_
_atom_site_aniso_label
_atom_site_aniso_U_11
_atom_site_aniso_U_22
_atom_site_aniso_U_33
_atom_site_aniso_U_23
_atom_site_aniso_U_13
_atom_site_aniso_U_12
Si1 0.0170(3) 0.0317(4) 0.0193(3) 0.0019(3) 0.0000(3) 0.0004(3)
Si2 0.0210(3) 0.0329(4) 0.0220(3) 0.0019(3) 0.0007(3) -0.0029(3)
O1 0.0245(10) 0.0371(10) 0.0237(8) 0.0000(8) -0.0045(7) -0.0039(8)
O2 0.0427(13) 0.0630(14) 0.0305(10) 0.0039(10) -0.0101(10) -0.0231(11)
O3 0.0151(9) 0.0420(11) 0.0254(9) -0.0018(8) 0.0020(7) -0.0017(8)
O4 0.0341(12) 0.0581(15) 0.0480(13) -0.0001(11) 0.0032(10) -0.0013(10)
C1 0.0173(12) 0.0307(13) 0.0213(11) 0.0009(10) 0.0020(10) 0.0007(10)
C2 0.0185(12) 0.0308(13) 0.0189(11) -0.0002(10) 0.0029(10) 0.0016(10)
C3 0.0192(13) 0.0400(15) 0.0207(12) -0.0040(10) 0.0031(10) 0.0003(11)
C4 0.0212(13) 0.0326(13) 0.0260(12) -0.0015(10) 0.0105(10) 0.0008(11)
C5 0.0326(16) 0.0344(14) 0.0360(15) -0.0037(12) 0.0059(13) -0.0045(12)
C6 0.0369(17) 0.0297(15) 0.0420(16) -0.0048(12) 0.0152(14) -0.0039(13)
C7 0.0386(17) 0.0305(15) 0.0437(17) 0.0080(13) 0.0167(14) 0.0068(13)
C8 0.0281(15) 0.0415(16) 0.0286(14) 0.0031(12) 0.0071(12) 0.0044(12)
C9 0.0220(13) 0.0359(15) 0.0260(12) 0.0014(11) 0.0112(10) 0.0039(11)
C10 0.0186(12) 0.0352(14) 0.0203(11) 0.0021(10) 0.0053(10) 0.0050(10)
C11 0.0242(13) 0.0273(13) 0.0239(12) 0.0055(10) 0.0024(10) 0.0033(10)
C12 0.0223(13) 0.0313(13) 0.0261(13) 0.0084(11) 0.0061(10) 0.0050(11)
C13 0.0289(14) 0.0372(15) 0.0227(12) 0.0035(11) 0.0055(11) 0.0038(12)
C14 0.0326(16) 0.0326(14) 0.0304(14) 0.0058(12) 0.0098(12) 0.0036(12)
C15 0.0265(15) 0.0368(15) 0.0402(15) 0.0086(12) 0.0121(12) 0.0035(12)
C16 0.0231(14) 0.0384(15) 0.0341(14) 0.0097(12) 0.0045(11) 0.0009(12)
C17 0.0213(13) 0.0332(14) 0.0253(12) 0.0073(10) 0.0044(10) 0.0008(11)
C18 0.0170(13) 0.0376(15) 0.0259(12) 0.0056(11) -0.0037(10) -0.0017(10)
C19 0.0213(13) 0.0325(13) 0.0228(12) 0.0033(10) 0.0014(10) -0.0023(11)
C20 0.0164(12) 0.0295(13) 0.0260(12) 0.0048(11) 0.0024(10) 0.0010(10)
C21 0.0380(18) 0.0416(16) 0.0364(15) -0.0032(13) -0.0076(13) -0.0018(14)
C22 0.071(3) 0.120(4) 0.051(2) 0.017(2) -0.011(2) -0.053(3)
C23 0.0311(16) 0.0532(19) 0.0393(16) -0.0050(14) -0.0017(13) -0.0077(14)
C24 0.0297(17) 0.050(2) 0.076(2) -0.0045(18) 0.0119(17) 0.0044(15)
C25 0.0223(13) 0.0336(14) 0.0186(11) -0.0022(10) 0.0014(10) -0.0006(11)
C26 0.0198(13) 0.0479(17) 0.0337(14) 0.0093(12) 0.0034(12) 0.0026(13)
C27 0.0266(16) 0.0508(19) 0.0462(17) 0.0074(15) 0.0069(14) 0.0008(14)
C28 0.0401(18) 0.0412(16) 0.0284(14) 0.0018(12) 0.0113(12) -0.0121(13)
C29 0.0376(16) 0.0347(15) 0.0230(13) 0.0000(11) -0.0006(12) -0.0031(12)
C30 0.0249(14) 0.0363(14) 0.0238(12) 0.0008(11) -0.0031(11) 0.0007(12)
C31 0.0193(13) 0.0331(13) 0.0239(12) 0.0070(10) -0.0023(10) 0.0000(11)
C32 0.0257(15) 0.0609(19) 0.0235(13) -0.0009(13) -0.0006(11) -0.0085(14)
C33 0.0443(19) 0.073(2) 0.0238(14) 0.0000(14) -0.0059(14) -0.0148(18)
C34 0.0310(16) 0.0554(19) 0.0350(15) 0.0114(14) -0.0128(13) -0.0113(15)
C35 0.0198(14) 0.0480(18) 0.0445(17) 0.0125(14) -0.0055(13) -0.0061(12)
C36 0.0224(14) 0.0372(15) 0.0342(14) 0.0077(12) 0.0005(11) 0.0020(11)
C37 0.0182(13) 0.0384(15) 0.0246(12) 0.0023(11) -0.0027(10) 0.0050(11)
C38 0.0362(17) 0.0383(16) 0.0292(14) -0.0006(12) 0.0027(12) -0.0005(13)
C39 0.060(2) 0.0412(18) 0.0394(17) -0.0087(14) 0.0068(16) -0.0016(16)
C40 0.056(2) 0.054(2) 0.0326(16) -0.0089(14) 0.0115(15) 0.0077(17)
C41 0.0385(18) 0.0533(19) 0.0339(15) -0.0028(14) 0.0107(14) 0.0038(15)
C42 0.0278(15) 0.0403(16) 0.0314(14) 0.0018(12) 0.0030(12) 0.0026(12)
C43 0.0277(14) 0.0331(14) 0.0360(14) -0.0019(12) 0.0004(12) -0.0032(12)
C44 0.0348(18) 0.0353(17) 0.060(2) 0.0065(14) 0.0113(15) -0.0004(13)
C45 0.056(2) 0.0363(19) 0.105(3) 0.021(2) 0.024(2) 0.0025(17)
C46 0.046(2) 0.0378(18) 0.129(4) 0.010(2) 0.030(3) 0.0077(17)
C47 0.044(2) 0.047(2) 0.099(3) -0.007(2) 0.035(2) 0.0040(16)
C48 0.0459(19) 0.0407(17) 0.0485(18) -0.0015(15) 0.0181(15) 0.0000(15)
C49 0.0260(14) 0.0329(14) 0.0261(12) 0.0027(11) 0.0007(11) 0.0010(11)
C50 0.0334(15) 0.0395(16) 0.0243(12) 0.0014(11) 0.0012(12) -0.0014(12)
C51 0.0346(16) 0.0379(16) 0.0331(14) 0.0030(12) -0.0053(12) -0.0090(13)
C52 0.0246(15) 0.0415(16) 0.0360(15) 0.0076(13) 0.0015(12) -0.0091(12)
C53 0.0306(15) 0.0431(16) 0.0248(13) 0.0067(12) 0.0036(11) -0.0048(13)
C54 0.0329(16) 0.0369(15) 0.0235(12) 0.0001(11) 0.0003(11) -0.0076(12)
C55 0.0245(13) 0.0410(15) 0.0207(11) 0.0023(11) 0.0042(10) -0.0074(11)
C56 0.0297(15) 0.0411(16) 0.0261(13) 0.0046(12) -0.0013(11) -0.0030(12)
C57 0.0261(15) 0.062(2) 0.0300(14) 0.0073(14) -0.0052(12) -0.0008(14)
C58 0.0287(16) 0.063(2) 0.0275(14) 0.0064(14) -0.0072(12) -0.0101(15)
C59 0.0440(19) 0.056(2) 0.0322(15) -0.0057(14) -0.0001(14) -0.0190(17)
C60 0.0333(17) 0.0440(16) 0.0301(14) -0.0018(12) 0.0019(12) -0.0079(13)

loop_
_atom_type_symbol
_atom_type_description
_atom_type_scat_dispersion_real
_atom_type_scat_dispersion_imag
_atom_type_scat_source
C C 0.0033 0.0016 'International Tables Vol C Tables 4.2.6.8 and 6.1.1.4'
H H 0.0000 0.0000 'International Tables Vol C Tables 4.2.6.8 and 6.1.1.4'
O O 0.0106 0.0060 'International Tables Vol C Tables 4.2.6.8 and 6.1.1.4'
Si Si 0.0817 0.0704 'International Tables Vol C Tables 4.2.6.8 and 6.1.1.4'

loop_
_geom_angle_atom_site_label_1
_geom_angle_atom_site_label_2
_geom_angle_atom_site_label_3
_geom_angle
C25 Si1 C31 108.62(11)
C25 Si1 C37 108.93(12)
C31 Si1 C37 110.26(12)
C25 Si1 C2 114.51(12)
C31 Si1 C2 107.15(12)
C37 Si1 C2 107.34(11)
C49 Si2 C43 110.92(13)
C49 Si2 C55 108.76(12)
C43 Si2 C55 110.00(13)
C49 Si2 C19 111.95(12)
C43 Si2 C19 109.24(12)
C55 Si2 C19 105.84(12)
C1 O1 C21 122.0(2)
C21 O2 C22 112.5(3)
C20 O3 C23 124.5(2)
C23 O4 C24 114.6(3)
C10 C1 O1 125.3(2)
C10 C1 C2 122.8(2)
O1 C1 C2 111.8(2)
C3 C2 C1 118.0(2)
C3 C2 Si1 122.06(19)
C1 C2 Si1 119.61(19)
C2 C3 C4 121.6(2)
C2 C3 H3 119.2
C4 C3 H3 119.2
C9 C4 C3 119.2(2)
C9 C4 C5 119.0(3)
C3 C4 C5 121.8(3)
C6 C5 C4 121.7(3)
C6 C5 H5 119.1
C4 C5 H5 119.1
C5 C6 C7 119.8(3)
C5 C6 H6 120.1
C7 C6 H6 120.1
C8 C7 C6 119.9(3)
C8 C7 H7 120.0
C6 C7 H7 120.0
C7 C8 C9 121.8(3)
C7 C8 H8 119.1
C9 C8 H8 119.1
C4 C9 C8 117.7(3)
C4 C9 C10 120.0(2)
C8 C9 C10 122.2(3)
C1 C10 C9 118.2(2)
C1 C10 C11 123.2(2)
C9 C10 C11 118.3(2)
C20 C11 C12 117.9(2)
C20 C11 C10 124.6(2)
C12 C11 C10 117.5(2)
C17 C12 C13 118.2(2)
C17 C12 C11 120.0(2)
C13 C12 C11 121.8(2)
C14 C13 C12 120.8(3)
C14 C13 H13 119.6
C12 C13 H13 119.6
C13 C14 C15 121.0(3)
C13 C14 H14 119.5
C15 C14 H14 119.5
C16 C15 C14 119.5(3)
C16 C15 H15 120.3
C14 C15 H15 120.3
C15 C16 C17 121.2(3)
C15 C16 H16 119.4
C17 C16 H16 119.4
C16 C17 C12 119.4(2)
C16 C17 C18 121.5(3)
C12 C17 C18 119.1(2)
C19 C18 C17 122.1(2)
C19 C18 H18 119.0
C17 C18 H18 119.0
C18 C19 C20 117.6(2)
C18 C19 Si2 122.1(2)
C20 C19 Si2 120.24(19)
C11 C20 O3 124.2(2)
C11 C20 C19 123.3(2)
O3 C20 C19 112.4(2)
O2 C21 O1 113.1(3)
O2 C21 H21A 109.0
O1 C21 H21A 109.0
O2 C21 H21B 109.0
O1 C21 H21B 109.0
H21A C21 H21B 107.8
O2 C22 H22A 109.5
O2 C22 H22B 109.5
H22A C22 H22B 109.5
O2 C22 H22C 109.5
H22A C22 H22C 109.5
H22B C22 H22C 109.5
O4 C23 O3 108.3(2)
O4 C23 H23A 110.0
O3 C23 H23A 110.0
O4 C23 H23B 110.0
O3 C23 H23B 110.0
H23A C23 H23B 108.4
O4 C24 H24A 109.5
O4 C24 H24B 109.5
H24A C24 H24B 109.5
O4 C24 H24C 109.5
H24A C24 H24C 109.5
H24B C24 H24C 109.5
C30 C25 C26 116.9(2)
C30 C25 Si1 118.8(2)
C26 C25 Si1 124.2(2)
C27 C26 C25 121.5(3)
C27 C26 H26 119.2
C25 C26 H26 119.2
C28 C27 C26 119.4(3)
C28 C27 H27 120.3
C26 C27 H27 120.3
C29 C28 C27 121.1(3)
C29 C28 H28 119.4
C27 C28 H28 119.4
C28 C29 C30 119.5(3)
C28 C29 H29 120.3
C30 C29 H29 120.3
C29 C30 C25 121.6(3)
C29 C30 H30 119.2
C25 C30 H30 119.2
C32 C31 C36 117.0(2)
C32 C31 Si1 120.9(2)
C36 C31 Si1 122.0(2)
C33 C32 C31 120.9(3)
C33 C32 H32 119.6
C31 C32 H32 119.6
C34 C33 C32 120.4(3)
C34 C33 H33 119.8
C32 C33 H33 119.8
C33 C34 C35 120.0(3)
C33 C34 H34 120.0
C35 C34 H34 120.0
C36 C35 C34 120.5(3)
C36 C35 H35 119.7
C34 C35 H35 119.7
C35 C36 C31 121.2(3)
C35 C36 H36 119.4
C31 C36 H36 119.4
C38 C37 C42 117.7(3)
C38 C37 Si1 120.9(2)
C42 C37 Si1 121.3(2)
C37 C38 C39 121.4(3)
C37 C38 H38 119.3
C39 C38 H38 119.3
C38 C39 C40 119.6(3)
C38 C39 H39 120.2
C40 C39 H39 120.2
C41 C40 C39 119.7(3)
C41 C40 H40 120.1
C39 C40 H40 120.1
C40 C41 C42 120.3(3)
C40 C41 H41 119.9
C42 C41 H41 119.9
C37 C42 C41 121.3(3)
C37 C42 H42 119.4
C41 C42 H42 119.4
C44 C43 C48 117.5(3)
C44 C43 Si2 119.8(2)
C48 C43 Si2 122.6(2)
C45 C44 C43 121.7(3)
C45 C44 H44 119.2
C43 C44 H44 119.2
C44 C45 C46 119.8(3)
C44 C45 H45 120.1
C46 C45 H45 120.1
C47 C46 C45 119.5(4)
C47 C46 H46 120.3
C45 C46 H46 120.3
C46 C47 C48 121.3(4)
C46 C47 H47 119.3
C48 C47 H47 119.3
C47 C48 C43 120.2(3)
C47 C48 H48 119.9
C43 C48 H48 119.9
C50 C49 C54 117.0(3)
C50 C49 Si2 123.0(2)
C54 C49 Si2 120.0(2)
C49 C50 C51 122.0(3)
C49 C50 H50 119.0
C51 C50 H50 119.0
C52 C51 C50 119.7(3)
C52 C51 H51 120.2
C50 C51 H51 120.2
C53 C52 C51 119.9(3)
C53 C52 H52 120.1
C51 C52 H52 120.1
C52 C53 C54 119.8(3)
C52 C53 H53 120.1
C54 C53 H53 120.1
C53 C54 C49 121.8(3)
C53 C54 H54 119.1
C49 C54 H54 119.1
C56 C55 C60 116.9(3)
C56 C55 Si2 120.2(2)
C60 C55 Si2 122.7(2)
C55 C56 C57 121.0(3)
C55 C56 H56 119.5
C57 C56 H56 119.5
C58 C57 C56 120.6(3)
C58 C57 H57 119.7
C56 C57 H57 119.7
C59 C58 C57 119.2(3)
C59 C58 H58 120.4
C57 C58 H58 120.4
C58 C59 C60 120.8(3)
C58 C59 H59 119.6
C60 C59 H59 119.6
C59 C60 C55 121.5(3)
C59 C60 H60 119.3
C55 C60 H60 119.3

loop_
_geom_bond_atom_site_label_1
_geom_bond_atom_site_label_2
_geom_bond_distance
Si1 C25 1.862(3)
Si1 C31 1.872(3)
Si1 C37 1.877(3)
Si1 C2 1.885(3)
Si2 C49 1.865(3)
Si2 C43 1.876(3)
Si2 C55 1.882(3)
Si2 C19 1.885(3)
O1 C1 1.383(3)
O1 C21 1.428(3)
O2 C21 1.370(4)
O2 C22 1.445(4)
O3 C20 1.389(3)
O3 C23 1.429(3)
O4 C23 1.376(4)
O4 C24 1.395(4)
C1 C10 1.383(4)
C1 C2 1.418(4)
C2 C3 1.374(4)
C3 C4 1.415(4)
C3 H3 0.9500
C4 C9 1.411(4)
C4 C5 1.418(4)
C5 C6 1.348(4)
C5 H5 0.9500
C6 C7 1.413(5)
C6 H6 0.9500
C7 C8 1.356(4)
C7 H7 0.9500
C8 C9 1.422(4)
C8 H8 0.9500
C9 C10 1.423(4)
C10 C11 1.500(4)
C11 C20 1.376(4)
C11 C12 1.441(4)
C12 C17 1.412(4)
C12 C13 1.420(4)
C13 C14 1.367(4)
C13 H13 0.9500
C14 C15 1.392(4)
C14 H14 0.9500
C15 C16 1.378(4)
C15 H15 0.9500
C16 C17 1.404(4)
C16 H16 0.9500
C17 C18 1.418(4)
C18 C19 1.373(4)
C18 H18 0.9500
C19 C20 1.429(4)
C21 H21A 0.9900
C21 H21B 0.9900
C22 H22A 0.9800
C22 H22B 0.9800
C22 H22C 0.9800
C23 H23A 0.9900
C23 H23B 0.9900
C24 H24A 0.9800
C24 H24B 0.9800
C24 H24C 0.9800
C25 C30 1.401(4)
C25 C26 1.404(4)
C26 C27 1.389(4)
C26 H26 0.9500
C27 C28 1.374(4)
C27 H27 0.9500
C28 C29 1.369(4)
C28 H28 0.9500
C29 C30 1.391(4)
C29 H29 0.9500
C30 H30 0.9500
C31 C32 1.398(4)
C31 C36 1.414(4)
C32 C33 1.397(4)
C32 H32 0.9500
C33 C34 1.368(5)
C33 H33 0.9500
C34 C35 1.375(5)
C34 H34 0.9500
C35 C36 1.375(4)
C35 H35 0.9500
C36 H36 0.9500
C37 C38 1.383(4)
C37 C42 1.384(4)
C38 C39 1.385(4)
C38 H38 0.9500
C39 C40 1.392(5)
C39 H39 0.9500
C40 C41 1.354(5)
C40 H40 0.9500
C41 C42 1.392(4)
C41 H41 0.9500
C42 H42 0.9500
C43 C44 1.387(4)
C43 C48 1.408(4)
C44 C45 1.381(5)
C44 H44 0.9500
C45 C46 1.383(6)
C45 H45 0.9500
C46 C47 1.364(6)
C46 H46 0.9500
C47 C48 1.378(5)
C47 H47 0.9500
C48 H48 0.9500
C49 C50 1.387(4)
C49 C54 1.401(4)
C50 C51 1.393(4)
C50 H50 0.9500
C51 C52 1.385(4)
C51 H51 0.9500
C52 C53 1.381(4)
C52 H52 0.9500
C53 C54 1.389(4)
C53 H53 0.9500
C54 H54 0.9500
C55 C56 1.392(4)
C55 C60 1.396(4)
C56 C57 1.401(4)
C56 H56 0.9500
C57 C58 1.370(5)
C57 H57 0.9500
C58 C59 1.367(5)
C58 H58 0.9500
C59 C60 1.386(4)
C59 H59 0.9500
C60 H60 0.9500

loop_
_geom_torsion_atom_site_label_1
_geom_torsion_atom_site_label_2
_geom_torsion_atom_site_label_3
_geom_torsion_atom_site_label_4
_geom_torsion
C21 O1 C1 C10 -45.5(4)
C21 O1 C1 C2 137.7(2)
C10 C1 C2 C3 -2.4(4)
O1 C1 C2 C3 174.5(2)
C10 C1 C2 Si1 171.30(19)
O1 C1 C2 Si1 -11.7(3)
C25 Si1 C2 C3 -114.5(2)
C31 Si1 C2 C3 6.0(2)
C37 Si1 C2 C3 124.4(2)
C25 Si1 C2 C1 72.0(2)
C31 Si1 C2 C1 -167.45(19)
C37 Si1 C2 C1 -49.0(2)
C1 C2 C3 C4 -0.3(4)
Si1 C2 C3 C4 -173.84(19)
C2 C3 C4 C9 2.0(4)
C2 C3 C4 C5 -179.2(2)
C9 C4 C5 C6 -1.3(4)
C3 C4 C5 C6 179.8(3)
C4 C5 C6 C7 -0.5(4)
C5 C6 C7 C8 1.1(4)
C6 C7 C8 C9 0.3(4)
C3 C4 C9 C8 -178.5(2)
C5 C4 C9 C8 2.6(4)
C3 C4 C9 C10 -1.2(4)
C5 C4 C9 C10 -180.0(2)
C7 C8 C9 C4 -2.2(4)
C7 C8 C9 C10 -179.5(3)
O1 C1 C10 C9 -173.3(2)
C2 C1 C10 C9 3.2(4)
O1 C1 C10 C11 0.7(4)
C2 C1 C10 C11 177.3(2)
C4 C9 C10 C1 -1.4(4)
C8 C9 C10 C1 175.9(2)
C4 C9 C10 C11 -175.7(2)
C8 C9 C10 C11 1.5(4)
C1 C10 C11 C20 91.7(3)
C9 C10 C11 C20 -94.3(3)
C1 C10 C11 C12 -90.0(3)
C9 C10 C11 C12 84.0(3)
C20 C11 C12 C17 -0.8(4)
C10 C11 C12 C17 -179.2(2)
C20 C11 C12 C13 179.8(2)
C10 C11 C12 C13 1.3(4)
C17 C12 C13 C14 0.9(4)
C11 C12 C13 C14 -179.6(3)
C12 C13 C14 C15 -0.4(4)
C13 C14 C15 C16 -0.1(4)
C14 C15 C16 C17 0.2(4)
C15 C16 C17 C12 0.2(4)
C15 C16 C17 C18 179.2(3)
C13 C12 C17 C16 -0.7(4)
C11 C12 C17 C16 179.7(3)
C13 C12 C17 C18 -179.8(2)
C11 C12 C17 C18 0.7(4)
C16 C17 C18 C19 -178.8(3)
C12 C17 C18 C19 0.2(4)
C17 C18 C19 C20 -1.1(4)
C17 C18 C19 Si2 179.2(2)
C49 Si2 C19 C18 -114.6(2)
C43 Si2 C19 C18 122.2(2)
C55 Si2 C19 C18 3.8(3)
C49 Si2 C19 C20 65.7(2)
C43 Si2 C19 C20 -57.6(2)
C55 Si2 C19 C20 -176.0(2)
C12 C11 C20 O3 175.4(2)
C10 C11 C20 O3 -6.3(4)
C12 C11 C20 C19 -0.1(4)
C10 C11 C20 C19 178.2(2)
C23 O3 C20 C11 39.4(4)
C23 O3 C20 C19 -144.6(3)
C18 C19 C20 C11 1.0(4)
Si2 C19 C20 C11 -179.2(2)
C18 C19 C20 O3 -174.9(2)
Si2 C19 C20 O3 4.8(3)
C22 O2 C21 O1 61.6(4)
C1 O1 C21 O2 108.0(3)
C24 O4 C23 O3 66.6(3)
C20 O3 C23 O4 156.9(2)
C31 Si1 C25 C30 48.6(2)
C37 Si1 C25 C30 -71.5(2)
C2 Si1 C25 C30 168.3(2)
C31 Si1 C25 C26 -136.3(2)
C37 Si1 C25 C26 103.5(3)
C2 Si1 C25 C26 -16.6(3)
C30 C25 C26 C27 2.0(4)
Si1 C25 C26 C27 -173.2(2)
C25 C26 C27 C28 -0.7(5)
C26 C27 C28 C29 -0.7(5)
C27 C28 C29 C30 0.8(5)
C28 C29 C30 C25 0.6(4)
C26 C25 C30 C29 -1.9(4)
Si1 C25 C30 C29 173.5(2)
C25 Si1 C31 C32 42.3(3)
C37 Si1 C31 C32 161.6(2)
C2 Si1 C31 C32 -81.9(2)
C25 Si1 C31 C36 -141.0(2)
C37 Si1 C31 C36 -21.7(3)
C2 Si1 C31 C36 94.8(2)
C36 C31 C32 C33 -0.3(4)
Si1 C31 C32 C33 176.6(2)
C31 C32 C33 C34 -1.2(5)
C32 C33 C34 C35 1.8(5)
C33 C34 C35 C36 -0.9(5)
C34 C35 C36 C31 -0.6(4)
C32 C31 C36 C35 1.2(4)
Si1 C31 C36 C35 -175.6(2)
C25 Si1 C37 C38 6.6(3)
C31 Si1 C37 C38 -112.5(2)
C2 Si1 C37 C38 131.1(2)
C25 Si1 C37 C42 -169.5(2)
C31 Si1 C37 C42 71.4(2)
C2 Si1 C37 C42 -45.0(3)
C42 C37 C38 C39 -0.1(4)
Si1 C37 C38 C39 -176.3(3)
C37 C38 C39 C40 0.0(5)
C38 C39 C40 C41 -0.5(6)
C39 C40 C41 C42 1.0(5)
C38 C37 C42 C41 0.6(4)
Si1 C37 C42 C41 176.9(2)
C40 C41 C42 C37 -1.1(5)
C49 Si2 C43 C44 -152.6(2)
C55 Si2 C43 C44 87.0(3)
C19 Si2 C43 C44 -28.8(3)
C49 Si2 C43 C48 22.7(3)
C55 Si2 C43 C48 -97.7(3)
C19 Si2 C43 C48 146.5(3)
C48 C43 C44 C45 1.0(5)
Si2 C43 C44 C45 176.6(3)
C43 C44 C45 C46 -0.1(7)
C44 C45 C46 C47 -0.7(7)
C45 C46 C47 C48 0.5(7)
C46 C47 C48 C43 0.5(6)
C44 C43 C48 C47 -1.2(5)
Si2 C43 C48 C47 -176.6(3)
C43 Si2 C49 C50 111.7(3)
C55 Si2 C49 C50 -127.2(2)
C19 Si2 C49 C50 -10.6(3)
C43 Si2 C49 C54 -64.8(3)
C55 Si2 C49 C54 56.3(3)
C19 Si2 C49 C54 172.9(2)
C54 C49 C50 C51 -0.5(4)
Si2 C49 C50 C51 -177.1(2)
C49 C50 C51 C52 0.9(5)
C50 C51 C52 C53 -1.2(5)
C51 C52 C53 C54 1.0(5)
C52 C53 C54 C49 -0.5(5)
C50 C49 C54 C53 0.3(4)
Si2 C49 C54 C53 177.0(2)
C49 Si2 C55 C56 47.5(2)
C43 Si2 C55 C56 169.1(2)
C19 Si2 C55 C56 -73.0(2)
C49 Si2 C55 C60 -137.0(2)
C43 Si2 C55 C60 -15.3(3)
C19 Si2 C55 C60 102.5(2)
C60 C55 C56 C57 -1.8(4)
Si2 C55 C56 C57 174.0(2)
C55 C56 C57 C58 0.8(4)
C56 C57 C58 C59 0.5(4)
C57 C58 C59 C60 -0.8(4)
C58 C59 C60 C55 -0.3(4)
C56 C55 C60 C59 1.6(4)
Si2 C55 C60 C59 -174.1(2)

loop_
_platon_squeeze_void_nr
_platon_squeeze_void_average_x
_platon_squeeze_void_average_y
_platon_squeeze_void_average_z
_platon_squeeze_void_volume
_platon_squeeze_void_count_electrons
_platon_squeeze_void_content
1 0.002 0.250 0.000 435 110 ' '
2 -0.044 0.750 0.500 435 110 ' '
